data_7222915
loop_
_publ_author_name
'Stuhr, A.'
'Jacobs, H.'
'Juza, R.'

_publ_section_title
;
 Die Kristallstruktur des Na3 (Y (N H2)6)
;
_journal_name_full
;
Zeitschrift fuer Naturforschung, Teil B. Anorganische Chemie, Organische 
Chemie (2,1947-32,1977)
;
_journal_page_first 1483
_journal_page_last 1483
_journal_volume 25
_journal_year 1970
_chemical_formula_sum 'H12 N6 Na3 Y'
_chemical_name_systematic 'Na3 (Y (N H2)6)'
_space_group_IT_number 70
_symmetry_space_group_name_Hall '-F 2uv 2vw'
_symmetry_space_group_name_H-M 'F d d d :2'
_cell_angle_alpha 90
_cell_angle_beta 90
_cell_angle_gamma 90
_cell_formula_units_Z 8
_cell_length_a 7.24
_cell_length_b 10.93
_cell_length_c 21.68
_cell_volume 1715.608
_citation_journal_id_ASTM ZENBAX
_cod_data_source_file Stuhr_ZENBAX_1970_670.cif
_cod_data_source_block H12N6Na3Y1
_cod_original_formula_sum 'H12 N6 Na3 Y1'
_cod_database_code 7222915

loop_
_symmetry_equiv_pos_as_xyz
x,y,z
-x+1/4,-y+1/4,z
x,-y+1/4,-z+1/4
-x+1/4,y,-z+1/4
-x,-y,-z
x-1/4,y-1/4,-z
-x,y-1/4,z-1/4
x-1/4,-y,z-1/4
x,y+1/2,z+1/2
-x+1/4,-y+3/4,z+1/2
x,-y+3/4,-z+3/4
-x+1/4,y+1/2,-z+3/4
-x,-y+1/2,-z+1/2
x-1/4,y+1/4,-z+1/2
-x,y+1/4,z+1/4
x-1/4,-y+1/2,z+1/4
x+1/2,y,z+1/2
-x+3/4,-y+1/4,z+1/2
x+1/2,-y+1/4,-z+3/4
-x+3/4,y,-z+3/4
-x+1/2,-y,-z+1/2
x+1/4,y-1/4,-z+1/2
-x+1/2,y-1/4,z+1/4
x+1/4,-y,z+1/4
x+1/2,y+1/2,z
-x+3/4,-y+3/4,z
x+1/2,-y+3/4,-z+1/4
-x+3/4,y+1/2,-z+1/4
-x+1/2,-y+1/2,-z
x+1/4,y+1/4,-z
-x+1/2,y+1/4,z-1/4
x+1/4,-y+1/2,z-1/4

loop_
_atom_site_label
_atom_site_type_symbol
_atom_site_fract_x
_atom_site_fract_y
_atom_site_fract_z
_atom_site_occupancy
_atom_site_U_iso_or_equiv
_atom_site_attached_hydrogens
Na2 Na+1 0.125 0.125 0.294 1 0.0 0
N1 N-3 0.125 0.34 0.125 1 0.0 2
Y1 Y+3 0.125 0.125 0.125 1 0.0 0
N2 N-3 0.36 0.107 0.046 1 0.0 2
Na1 Na+1 0.125 0.125 0.625 1 0.0 0
